data_7246641
loop_
_publ_author_name
'Ochi, Junki'
'Yanagihara, Takumi'
'Tanaka, Kazuo'
'Chujo, Yoshiki'

_publ_section_title
;
 Tuning of the height of energy barrier between locally-excited and charge
 transfer states by altering the fusing position of <i>o</i>-carborane in
 phenylnaphthalene.
;
_journal_issue 16
_journal_name_full 'Physical chemistry chemical physics : PCCP'
_journal_page_first 11839
_journal_page_last 11844
_journal_paper_doi 10.1039/d3cp00334e
_journal_volume 25
_journal_year 2023
_chemical_formula_moiety 'C18 H20 B10'
_chemical_formula_sum 'C18 H20 B10'
_chemical_formula_weight 344.44
_space_group_crystal_system monoclinic
_space_group_IT_number 14
_space_group_name_Hall '-P 2yn'
_space_group_name_H-M_alt 'P 1 21/n 1'
_atom_sites_solution_hydrogens geom
_audit_creation_date 2023-01-14
_audit_creation_method
;
Olex2 1.5
(compiled 2022.04.07 svn.rca3783a0 for OlexSys, GUI svn.r6498)
;
_audit_update_record
;
2023-01-14 deposited with the CCDC.	2023-03-28 downloaded from the CCDC.
;
_cell_angle_alpha 90
_cell_angle_beta 90.013(5)
_cell_angle_gamma 90
_cell_formula_units_Z 4
_cell_length_a 10.943(3)
_cell_length_b 11.516(3)
_cell_length_c 14.661(4)
_cell_measurement_reflns_used 3395
_cell_measurement_temperature 143
_cell_measurement_theta_max 27.5
_cell_measurement_theta_min 3.3
_cell_volume 1847.6(9)
_computing_molecular_graphics 'Olex2 1.5 (Dolomanov et al., 2009)'
_computing_publication_material 'Olex2 1.5 (Dolomanov et al., 2009)'
_computing_structure_refinement 'SHELXL 2018/3 (Sheldrick, 2015)'
_computing_structure_solution 'SHELXT 2018/2 (Sheldrick, 2018)'
_diffrn_ambient_temperature 143
_diffrn_measured_fraction_theta_full 0.992
_diffrn_measured_fraction_theta_max 0.979
_diffrn_measurement_device_type 'Rigaku Saturn724+ (4x4 bin mode)'
_diffrn_measurement_method 'profile data from \w-scans'
_diffrn_radiation_type MoK\a
_diffrn_radiation_wavelength 0.71075
_diffrn_reflns_av_R_equivalents 0.0641
_diffrn_reflns_av_unetI/netI 0.0670
_diffrn_reflns_Laue_measured_fraction_full 0.992
_diffrn_reflns_Laue_measured_fraction_max 0.979
_diffrn_reflns_limit_h_max 12
_diffrn_reflns_limit_h_min -13
_diffrn_reflns_limit_k_max 14
_diffrn_reflns_limit_k_min -11
_diffrn_reflns_limit_l_max 19
_diffrn_reflns_limit_l_min -19
_diffrn_reflns_number 15060
_diffrn_reflns_point_group_measured_fraction_full 0.992
_diffrn_reflns_point_group_measured_fraction_max 0.979
_diffrn_reflns_theta_full 25.242
_diffrn_reflns_theta_max 27.489
_diffrn_reflns_theta_min 3.294
_diffrn_source_current 24.0
_diffrn_source_power 1.2
_diffrn_source_voltage 50.0
_exptl_absorpt_coefficient_mu 0.062
_exptl_absorpt_correction_T_max 1.000
_exptl_absorpt_correction_T_min 0.800
_exptl_absorpt_correction_type multi-scan
_exptl_crystal_colour Colorless
_exptl_crystal_density_diffrn 1.238
_exptl_crystal_description Plate
_exptl_crystal_F_000 712
_exptl_crystal_size_max 0.09
_exptl_crystal_size_mid 0.06
_exptl_crystal_size_min 0.02
_refine_diff_density_max 0.216
_refine_diff_density_min -0.238
_refine_diff_density_rms 0.045
_refine_ls_extinction_method none
_refine_ls_goodness_of_fit_ref 1.068
_refine_ls_hydrogen_treatment constr
_refine_ls_matrix_type full
_refine_ls_number_parameters 254
_refine_ls_number_reflns 4136
_refine_ls_number_restraints 1
_refine_ls_restrained_S_all 1.080
_refine_ls_R_factor_all 0.0835
_refine_ls_R_factor_gt 0.0646
_refine_ls_shift/su_max 0.000
_refine_ls_shift/su_mean 0.000
_refine_ls_structure_factor_coef Fsqd
_refine_ls_weighting_details 'w=1/[\s^2^(Fo^2^)+(0.0511P)^2^+0.4482P] where P=(Fo^2^+2Fc^2^)/3'
_refine_ls_weighting_scheme calc
_refine_ls_wR_factor_gt 0.1318
_refine_ls_wR_factor_ref 0.1435
_reflns_Friedel_coverage 0.000
_reflns_number_gt 3311
_reflns_number_total 4136
_reflns_threshold_expression 'I > 2\s(I)'
_cod_data_source_file d3cp00334e2.cif
_cod_data_source_block shelx
_cod_depositor_comments
;
The following automatic conversions were performed:

data item '_exptl_absorpt_correction_type' value 'Multi-scan' was
changed to 'multi-scan' in accordance with the
/home/data/users/saulius/crontab/automatic-downloads/rss-feeds/RSC/lib/dictionaries/cif_core.dic
dictionary named 'cif_core.dic' version 2.4.2 last updated on
2011-04-26.

Automatic conversion script
Id: cif_fix_values 8170 2020-07-09 18:12:32Z antanas 

 Adding full bibliography for 7246640--7246641.cif.
;
_cod_original_cell_volume 1847.5(9)
_cod_database_code 7246641
_shelx_shelxl_version_number 2018/3
_shelx_space_group_comment
;
The symmetry employed for this shelxl refinement is uniquely defined
by the following loop, which should always be used as a source of
symmetry information in preference to the above space-group names.
They are only intended as comments.
;
_shelx_estimated_absorpt_t_max 0.999
_shelx_estimated_absorpt_t_min 0.994
_olex2_refinement_description
;
1. Twinned data refinement
 Scales: 0.8059(13)
 0.1941(13)
2. Fixed Uiso
 At 1.2 times of:
  All B(H) groups, All C(H) groups
3.a Aromatic/amide H refined with riding coordinates:
 C4(H4), C5(H5), C11(H11), C13(H13), C16(H16), C15(H15), C10(H10), C7(H7),
 C6(H6), C14(H14)
3.b Boron cage BH refined with riding coordinates:
 C1(H1), B5(H5A), B9(H9), B8(H8), B1(H1A), B3(H3), B2(H2), B10(H10A), B6(H6A),
 B7(H7A)
;
_olex2_submission_special_instructions 'No special instructions were received'

loop_
_space_group_symop_operation_xyz
'x, y, z'
'-x+1/2, y+1/2, -z+1/2'
'-x, -y, -z'
'x-1/2, -y-1/2, z-1/2'

loop_
_atom_site_label
_atom_site_type_symbol
_atom_site_fract_x
_atom_site_fract_y
_atom_site_fract_z
_atom_site_U_iso_or_equiv
_atom_site_adp_type
_atom_site_occupancy
_atom_site_site_symmetry_order
_atom_site_calc_flag
_atom_site_refinement_flags_posn
_atom_site_refinement_flags_adp
_atom_site_refinement_flags_occupancy
_atom_site_disorder_assembly
_atom_site_disorder_group
C17 C 0.4783(2) 0.7032(2) 0.54865(15) 0.0251(5) Uani 1 1 d . . . . .
C12 C 0.4208(2) 0.7809(2) 0.48682(16) 0.0284(5) Uani 1 1 d . . . . .
C2 C 0.3625(2) 0.47077(19) 0.74526(15) 0.0222(5) Uani 1 1 d . . . . .
C18 C 0.4056(2) 0.6231(2) 0.60162(15) 0.0239(5) Uani 1 1 d . . . . .
C4 C 0.1477(2) 0.4091(2) 0.76449(17) 0.0278(5) Uani 1 1 d . . . . .
H4 H 0.173904 0.366377 0.814617 0.033 Uiso 1 1 calc R U . . .
C5 C 0.0255(2) 0.4079(2) 0.74113(18) 0.0328(6) Uani 1 1 d . . . . .
H5 H -0.030532 0.366458 0.775944 0.039 Uiso 1 1 calc R U . . .
C11 C 0.2939(2) 0.7749(2) 0.47558(17) 0.0331(6) Uani 1 1 d . . . . .
H11 H 0.255492 0.825549 0.435304 0.040 Uiso 1 1 calc R U . . .
C1 C 0.4634(2) 0.4015(2) 0.68140(16) 0.0258(5) Uani 1 1 d . . . . .
H1 H 0.435339 0.358449 0.617761 0.031 Uiso 1 1 calc R U . . .
C3 C 0.2328(2) 0.4733(2) 0.71440(16) 0.0233(5) Uani 1 1 d . . . . .
C13 C 0.4915(2) 0.8615(2) 0.43623(18) 0.0365(6) Uani 1 1 d . . . . .
H13 H 0.452540 0.913808 0.397672 0.044 Uiso 1 1 calc R U . . .
C16 C 0.6078(2) 0.7084(2) 0.55384(18) 0.0342(6) Uani 1 1 d . . . . .
H16 H 0.648870 0.658503 0.593220 0.041 Uiso 1 1 calc R U . . .
C9 C 0.2792(2) 0.6188(2) 0.58707(15) 0.0244(5) Uani 1 1 d . . . . .
C8 C 0.1955(2) 0.5404(2) 0.63925(16) 0.0245(5) Uani 1 1 d . . . . .
C15 C 0.6737(2) 0.7855(3) 0.50187(18) 0.0413(7) Uani 1 1 d . . . . .
H15 H 0.758521 0.786057 0.505701 0.050 Uiso 1 1 calc R U . . .
C10 C 0.2256(2) 0.6961(2) 0.52269(17) 0.0304(6) Uani 1 1 d . . . . .
H10 H 0.141837 0.692815 0.512500 0.037 Uiso 1 1 calc R U . . .
C7 C 0.0709(2) 0.5335(2) 0.61565(18) 0.0338(6) Uani 1 1 d . . . . .
H7 H 0.043504 0.573990 0.564673 0.041 Uiso 1 1 calc R U . . .
C6 C -0.0121(2) 0.4693(2) 0.6652(2) 0.0385(7) Uani 1 1 d . . . . .
H6 H -0.093645 0.467172 0.647427 0.046 Uiso 1 1 calc R U . . .
B5 B 0.4289(2) 0.5867(2) 0.79780(18) 0.0252(6) Uani 1 1 d . . . . .
H5A H 0.381102 0.667709 0.815273 0.030 Uiso 1 1 calc R U . . .
B9 B 0.5829(2) 0.5863(3) 0.76110(19) 0.0284(6) Uani 1 1 d . . . . .
H9 H 0.636264 0.666833 0.754591 0.034 Uiso 1 1 calc R U . . .
B8 B 0.6501(3) 0.4538(3) 0.7996(2) 0.0324(7) Uani 1 1 d . . . . .
H8 H 0.747414 0.449125 0.818063 0.039 Uiso 1 1 calc R U . . .
C14 C 0.6143(3) 0.8635(2) 0.44306(19) 0.0426(7) Uani 1 1 d . . . . .
H14 H 0.659568 0.916308 0.408970 0.051 Uiso 1 1 calc R U . . .
B1 B 0.4192(3) 0.3378(2) 0.78117(19) 0.0291(6) Uani 1 1 d . . . . .
H1A H 0.364678 0.257769 0.785945 0.035 Uiso 1 1 calc R U . . .
B3 B 0.6016(2) 0.4672(3) 0.68397(19) 0.0291(6) Uani 1 1 d . . . . .
H3 H 0.666031 0.469785 0.626436 0.035 Uiso 1 1 calc R U . . .
B2 B 0.5748(2) 0.3362(3) 0.7456(2) 0.0319(6) Uani 1 1 d . . . . .
H2 H 0.622414 0.255040 0.728245 0.038 Uiso 1 1 calc R U . . .
B10 B 0.5425(3) 0.5266(3) 0.86937(18) 0.0313(6) Uani 1 1 d . . . . .
H10A H 0.569843 0.568604 0.933596 0.038 Uiso 1 1 calc R U . . .
B6 B 0.4002(3) 0.4562(2) 0.85734(18) 0.0278(6) Uani 1 1 d . . . . .
H6A H 0.332985 0.452652 0.913058 0.033 Uiso 1 1 calc R U . . .
B4 B 0.4639(2) 0.5518(2) 0.68204(18) 0.0234(5) Uani 1 1 d . . . . .
B7 B 0.5360(3) 0.3728(3) 0.8592(2) 0.0323(6) Uani 1 1 d . . . . .
H7A H 0.558313 0.314910 0.916560 0.039 Uiso 1 1 calc R U . . .

loop_
_atom_site_aniso_label
_atom_site_aniso_U_11
_atom_site_aniso_U_22
_atom_site_aniso_U_33
_atom_site_aniso_U_23
_atom_site_aniso_U_13
_atom_site_aniso_U_12
C17 0.0313(13) 0.0243(12) 0.0197(12) -0.0029(9) -0.0007(10) -0.0034(10)
C12 0.0386(14) 0.0263(12) 0.0202(12) 0.0004(9) 0.0047(10) 0.0025(11)
C2 0.0239(12) 0.0236(12) 0.0190(11) -0.0005(9) 0.0025(9) 0.0009(9)
C18 0.0291(13) 0.0241(11) 0.0185(11) -0.0018(9) 0.0005(9) 0.0000(10)
C4 0.0265(12) 0.0250(12) 0.0319(14) -0.0022(10) 0.0023(10) -0.0036(10)
C5 0.0288(14) 0.0299(13) 0.0396(15) -0.0032(11) 0.0056(11) -0.0047(11)
C11 0.0396(14) 0.0334(13) 0.0262(13) 0.0054(11) 0.0036(12) 0.0153(12)
C1 0.0269(12) 0.0289(12) 0.0215(11) 0.0000(9) 0.0022(10) 0.0047(10)
C3 0.0223(12) 0.0221(11) 0.0255(12) -0.0025(9) 0.0001(9) -0.0007(9)
C13 0.0529(18) 0.0264(13) 0.0303(14) 0.0045(11) 0.0054(12) -0.0012(13)
C16 0.0347(14) 0.0432(15) 0.0246(13) 0.0054(11) -0.0020(11) -0.0038(12)
C9 0.0271(12) 0.0272(12) 0.0189(11) -0.0017(9) 0.0002(9) 0.0058(10)
C8 0.0225(12) 0.0274(12) 0.0238(12) -0.0032(10) -0.0004(9) 0.0033(10)
C15 0.0373(15) 0.0572(18) 0.0294(15) 0.0055(13) -0.0022(12) -0.0207(14)
C10 0.0286(13) 0.0377(14) 0.0250(13) 0.0016(11) 0.0015(10) 0.0096(11)
C7 0.0289(14) 0.0372(14) 0.0354(15) 0.0030(12) -0.0048(11) 0.0026(12)
C6 0.0264(13) 0.0397(15) 0.0493(17) -0.0013(13) -0.0060(12) -0.0023(12)
B5 0.0263(14) 0.0284(13) 0.0210(13) -0.0023(11) 0.0010(11) -0.0054(12)
B9 0.0264(14) 0.0370(15) 0.0217(13) 0.0009(12) 0.0010(11) -0.0064(12)
B8 0.0255(15) 0.0460(18) 0.0258(15) 0.0049(13) -0.0049(12) -0.0018(13)
C14 0.0537(18) 0.0430(16) 0.0310(15) 0.0039(12) 0.0012(13) -0.0188(14)
B1 0.0313(15) 0.0279(14) 0.0282(15) 0.0044(11) 0.0009(12) 0.0028(12)
B3 0.0237(14) 0.0406(16) 0.0231(14) 0.0042(12) 0.0012(11) 0.0052(12)
B2 0.0267(15) 0.0391(16) 0.0300(15) 0.0053(13) -0.0003(12) 0.0096(13)
B10 0.0311(15) 0.0442(17) 0.0187(13) 0.0043(12) -0.0024(12) -0.0065(13)
B6 0.0298(15) 0.0348(15) 0.0186(13) 0.0016(11) -0.0004(11) -0.0039(12)
B4 0.0245(13) 0.0261(13) 0.0197(12) -0.0002(10) 0.0028(11) -0.0001(11)
B7 0.0314(15) 0.0397(16) 0.0259(14) 0.0073(12) -0.0010(12) -0.0011(13)

loop_
_atom_type_symbol
_atom_type_description
_atom_type_scat_dispersion_real
_atom_type_scat_dispersion_imag
_atom_type_scat_source
C C 0.0033 0.0016 'International Tables Vol C Tables 4.2.6.8 and 6.1.1.4'
H H 0.0000 0.0000 'International Tables Vol C Tables 4.2.6.8 and 6.1.1.4'
B B 0.0013 0.0007 'International Tables Vol C Tables 4.2.6.8 and 6.1.1.4'

loop_
_geom_angle_atom_site_label_1
_geom_angle_atom_site_label_2
_geom_angle_atom_site_label_3
_geom_angle
_geom_angle_site_symmetry_1
_geom_angle_site_symmetry_3
_geom_angle_publ_flag
C12 C17 C18 120.1(2) . . ?
C16 C17 C12 116.7(2) . . ?
C16 C17 C18 123.2(2) . . ?
C11 C12 C17 118.9(2) . . ?
C11 C12 C13 120.8(2) . . ?
C13 C12 C17 120.2(2) . . ?
C1 C2 B5 110.47(17) . . ?
C1 C2 B1 60.45(14) . . ?
C1 C2 B6 109.74(18) . . ?
C1 C2 B4 61.71(14) . . ?
C3 C2 C1 118.26(18) . . ?
C3 C2 B5 121.89(19) . . ?
C3 C2 B1 116.73(19) . . ?
C3 C2 B6 121.69(19) . . ?
C3 C2 B4 116.11(18) . . ?
B5 C2 B1 113.72(18) . . ?
B5 C2 B4 62.86(14) . . ?
B6 C2 B5 62.48(15) . . ?
B6 C2 B1 62.18(16) . . ?
B6 C2 B4 114.70(18) . . ?
B4 C2 B1 114.33(18) . . ?
C17 C18 B4 120.9(2) . . ?
C9 C18 C17 119.0(2) . . ?
C9 C18 B4 119.7(2) . . ?
C5 C4 H4 119.3 . . ?
C5 C4 C3 121.4(2) . . ?
C3 C4 H4 119.3 . . ?
C4 C5 H5 120.5 . . ?
C4 C5 C6 118.9(2) . . ?
C6 C5 H5 120.5 . . ?
C12 C11 H11 119.5 . . ?
C10 C11 C12 121.1(2) . . ?
C10 C11 H11 119.5 . . ?
C2 C1 H1 120.8 . . ?
C2 C1 B1 62.14(14) . . ?
C2 C1 B3 111.61(19) . . ?
C2 C1 B2 112.07(18) . . ?
C2 C1 B4 61.06(14) . . ?
B1 C1 H1 117.0 . . ?
B1 C1 B2 62.78(16) . . ?
B1 C1 B4 115.22(18) . . ?
B3 C1 H1 118.0 . . ?
B3 C1 B1 115.3(2) . . ?
B3 C1 B2 63.12(16) . . ?
B3 C1 B4 63.23(16) . . ?
B2 C1 H1 117.8 . . ?
B2 C1 B4 115.67(19) . . ?
B4 C1 H1 117.1 . . ?
C4 C3 C2 117.7(2) . . ?
C4 C3 C8 120.6(2) . . ?
C8 C3 C2 121.7(2) . . ?
C12 C13 H13 119.4 . . ?
C14 C13 C12 121.1(3) . . ?
C14 C13 H13 119.4 . . ?
C17 C16 H16 119.3 . . ?
C15 C16 C17 121.4(2) . . ?
C15 C16 H16 119.3 . . ?
C18 C9 C8 123.2(2) . . ?
C18 C9 C10 119.0(2) . . ?
C10 C9 C8 117.7(2) . . ?
C3 C8 C9 123.7(2) . . ?
C3 C8 C7 116.3(2) . . ?
C7 C8 C9 120.0(2) . . ?
C16 C15 H15 119.6 . . ?
C16 C15 C14 120.7(2) . . ?
C14 C15 H15 119.6 . . ?
C11 C10 C9 121.8(2) . . ?
C11 C10 H10 119.1 . . ?
C9 C10 H10 119.1 . . ?
C8 C7 H7 118.7 . . ?
C6 C7 C8 122.5(2) . . ?
C6 C7 H7 118.7 . . ?
C5 C6 H6 119.9 . . ?
C7 C6 C5 120.2(2) . . ?
C7 C6 H6 119.9 . . ?
C2 B5 H5A 124.5 . . ?
C2 B5 B9 105.46(19) . . ?
C2 B5 B10 105.2(2) . . ?
C2 B5 B6 58.71(14) . . ?
C2 B5 B4 59.01(14) . . ?
B9 B5 H5A 121.8 . . ?
B9 B5 B4 60.41(15) . . ?
B10 B5 H5A 121.9 . . ?
B10 B5 B9 60.66(15) . . ?
B10 B5 B4 109.00(19) . . ?
B6 B5 H5A 121.4 . . ?
B6 B5 B9 108.5(2) . . ?
B6 B5 B10 59.92(16) . . ?
B6 B5 B4 108.43(19) . . ?
B4 B5 H5A 121.0 . . ?
B5 B9 H9 122.0 . . ?
B5 B9 B8 107.4(2) . . ?
B5 B9 B3 107.7(2) . . ?
B5 B9 B10 59.63(15) . . ?
B5 B9 B4 60.26(15) . . ?
B8 B9 H9 121.9 . . ?
B8 B9 B3 59.83(16) . . ?
B8 B9 B10 59.48(16) . . ?
B8 B9 B4 108.3(2) . . ?
B3 B9 H9 122.0 . . ?
B10 B9 H9 122.2 . . ?
B10 B9 B3 107.2(2) . . ?
B10 B9 B4 108.06(19) . . ?
B4 B9 H9 121.2 . . ?
B4 B9 B3 60.22(15) . . ?
B9 B8 H8 121.2 . . ?
B9 B8 B7 108.2(2) . . ?
B3 B8 B9 60.19(16) . . ?
B3 B8 H8 121.8 . . ?
B3 B8 B7 107.6(2) . . ?
B2 B8 B9 108.7(2) . . ?
B2 B8 H8 121.5 . . ?
B2 B8 B3 60.21(16) . . ?
B2 B8 B10 108.1(2) . . ?
B2 B8 B7 59.65(16) . . ?
B10 B8 B9 60.26(16) . . ?
B10 B8 H8 121.6 . . ?
B10 B8 B3 108.1(2) . . ?
B10 B8 B7 59.99(16) . . ?
B7 B8 H8 122.0 . . ?
C13 C14 C15 119.7(3) . . ?
C13 C14 H14 120.1 . . ?
C15 C14 H14 120.1 . . ?
C2 B1 H1A 124.4 . . ?
C2 B1 B2 105.18(19) . . ?
C2 B1 B6 58.03(15) . . ?
C2 B1 B7 104.75(19) . . ?
C1 B1 C2 57.42(13) . . ?
C1 B1 H1A 124.6 . . ?
C1 B1 B2 58.82(15) . . ?
C1 B1 B6 104.04(19) . . ?
C1 B1 B7 104.7(2) . . ?
B2 B1 H1A 121.9 . . ?
B6 B1 H1A 122.7 . . ?
B6 B1 B2 107.7(2) . . ?
B7 B1 H1A 122.9 . . ?
B7 B1 B2 59.95(17) . . ?
B7 B1 B6 60.05(17) . . ?
C1 B3 B9 104.76(19) . . ?
C1 B3 B8 104.4(2) . . ?
C1 B3 H3 124.6 . . ?
C1 B3 B2 59.04(15) . . ?
C1 B3 B4 59.44(14) . . ?
B9 B3 H3 122.5 . . ?
B9 B3 B4 59.87(15) . . ?
B8 B3 B9 59.98(17) . . ?
B8 B3 H3 122.7 . . ?
B8 B3 B4 108.2(2) . . ?
B2 B3 B9 108.0(2) . . ?
B2 B3 B8 59.58(17) . . ?
B2 B3 H3 121.1 . . ?
B2 B3 B4 109.21(19) . . ?
B4 B3 H3 120.8 . . ?
C1 B2 B8 104.0(2) . . ?
C1 B2 B1 58.40(15) . . ?
C1 B2 B3 57.84(15) . . ?
C1 B2 H2 125.6 . . ?
C1 B2 B7 103.97(19) . . ?
B8 B2 B1 107.8(2) . . ?
B8 B2 B3 60.21(17) . . ?
B8 B2 H2 122.2 . . ?
B1 B2 B3 107.3(2) . . ?
B1 B2 H2 121.9 . . ?
B3 B2 H2 121.6 . . ?
B7 B2 B8 60.65(17) . . ?
B7 B2 B1 59.47(16) . . ?
B7 B2 B3 108.4(2) . . ?
B7 B2 H2 122.2 . . ?
B5 B10 B9 59.71(15) . . ?
B5 B10 B8 108.05(19) . . ?
B5 B10 H10A 121.8 . . ?
B5 B10 B7 108.2(2) . . ?
B9 B10 H10A 121.6 . . ?
B8 B10 B9 60.25(16) . . ?
B8 B10 H10A 121.5 . . ?
B8 B10 B7 60.47(17) . . ?
B6 B10 B5 60.02(15) . . ?
B6 B10 B9 107.87(19) . . ?
B6 B10 B8 108.2(2) . . ?
B6 B10 H10A 121.8 . . ?
B6 B10 B7 59.90(16) . . ?
B7 B10 B9 108.6(2) . . ?
B7 B10 H10A 121.3 . . ?
C2 B6 B5 58.81(14) . . ?
C2 B6 B1 59.79(15) . . ?
C2 B6 B10 105.33(19) . . ?
C2 B6 H6A 124.0 . . ?
C2 B6 B7 105.76(19) . . ?
B5 B6 B1 108.77(19) . . ?
B5 B6 H6A 121.2 . . ?
B5 B6 B7 108.7(2) . . ?
B1 B6 H6A 121.2 . . ?
B10 B6 B5 60.06(15) . . ?
B10 B6 B1 108.2(2) . . ?
B10 B6 H6A 122.2 . . ?
B10 B6 B7 60.46(16) . . ?
B7 B6 B1 59.61(16) . . ?
B7 B6 H6A 122.0 . . ?
C2 B4 C1 57.23(13) . . ?
C2 B4 B5 58.13(14) . . ?
C2 B4 B9 103.94(18) . . ?
C2 B4 B3 103.82(18) . . ?
C18 B4 C2 115.23(19) . . ?
C18 B4 C1 121.1(2) . . ?
C18 B4 B5 120.56(19) . . ?
C18 B4 B9 131.7(2) . . ?
C18 B4 B3 129.5(2) . . ?
C1 B4 B5 103.29(18) . . ?
C1 B4 B9 103.19(18) . . ?
C1 B4 B3 57.33(15) . . ?
B5 B4 B9 59.32(15) . . ?
B5 B4 B3 106.68(19) . . ?
B9 B4 B3 59.92(16) . . ?
B8 B7 H7A 122.3 . . ?
B1 B7 B8 107.9(2) . . ?
B1 B7 B2 60.58(17) . . ?
B1 B7 B10 108.1(2) . . ?
B1 B7 B6 60.34(16) . . ?
B1 B7 H7A 121.3 . . ?
B2 B7 B8 59.70(16) . . ?
B2 B7 B10 107.8(2) . . ?
B2 B7 H7A 121.5 . . ?
B10 B7 B8 59.54(17) . . ?
B10 B7 H7A 122.0 . . ?
B6 B7 B8 107.2(2) . . ?
B6 B7 B2 108.4(2) . . ?
B6 B7 B10 59.63(16) . . ?
B6 B7 H7A 121.8 . . ?

loop_
_geom_bond_atom_site_label_1
_geom_bond_atom_site_label_2
_geom_bond_distance
_geom_bond_site_symmetry_2
_geom_bond_publ_flag
C17 C12 1.421(3) . ?
C17 C18 1.445(3) . ?
C17 C16 1.420(3) . ?
C12 C11 1.400(3) . ?
C12 C13 1.418(3) . ?
C2 C1 1.653(3) . ?
C2 C3 1.490(3) . ?
C2 B5 1.704(3) . ?
C2 B1 1.734(3) . ?
C2 B6 1.702(4) . ?
C2 B4 1.720(3) . ?
C18 C9 1.401(3) . ?
C18 B4 1.572(3) . ?
C4 H4 0.9300 . ?
C4 C5 1.380(3) . ?
C4 C3 1.397(3) . ?
C5 H5 0.9300 . ?
C5 C6 1.381(4) . ?
C11 H11 0.9300 . ?
C11 C10 1.363(3) . ?
C1 H1 1.1000 . ?
C1 B1 1.706(4) . ?
C1 B3 1.692(4) . ?
C1 B2 1.714(4) . ?
C1 B4 1.731(3) . ?
C3 C8 1.406(3) . ?
C13 H13 0.9300 . ?
C13 C14 1.348(4) . ?
C16 H16 0.9300 . ?
C16 C15 1.375(3) . ?
C9 C8 1.496(3) . ?
C9 C10 1.424(3) . ?
C8 C7 1.409(3) . ?
C15 H15 0.9300 . ?
C15 C14 1.404(4) . ?
C10 H10 0.9300 . ?
C7 H7 0.9300 . ?
C7 C6 1.378(4) . ?
C6 H6 0.9300 . ?
B5 H5A 1.1000 . ?
B5 B9 1.769(4) . ?
B5 B10 1.767(4) . ?
B5 B6 1.766(4) . ?
B5 B4 1.786(4) . ?
B9 H9 1.1000 . ?
B9 B8 1.785(4) . ?
B9 B3 1.789(4) . ?
B9 B10 1.786(4) . ?
B9 B4 1.788(4) . ?
B8 H8 1.1000 . ?
B8 B3 1.783(4) . ?
B8 B2 1.771(4) . ?
B8 B10 1.771(4) . ?
B8 B7 1.788(4) . ?
C14 H14 0.9300 . ?
B1 H1A 1.1000 . ?
B1 B2 1.781(4) . ?
B1 B6 1.775(4) . ?
B1 B7 1.762(4) . ?
B3 H3 1.1000 . ?
B3 B2 1.783(4) . ?
B3 B4 1.795(4) . ?
B2 H2 1.1000 . ?
B2 B7 1.770(4) . ?
B10 H10A 1.1000 . ?
B10 B6 1.765(4) . ?
B10 B7 1.779(4) . ?
B6 H6A 1.1000 . ?
B6 B7 1.770(4) . ?
B7 H7A 1.1000 . ?

loop_
_geom_torsion_atom_site_label_1
_geom_torsion_atom_site_label_2
_geom_torsion_atom_site_label_3
_geom_torsion_atom_site_label_4
_geom_torsion
_geom_torsion_site_symmetry_1
_geom_torsion_site_symmetry_2
_geom_torsion_site_symmetry_3
_geom_torsion_site_symmetry_4
_geom_torsion_publ_flag
C17 C12 C11 C10 -0.1(4) . . . . ?
C17 C12 C13 C14 2.4(4) . . . . ?
C17 C18 C9 C8 -179.0(2) . . . . ?
C17 C18 C9 C10 -2.0(3) . . . . ?
C17 C18 B4 C2 174.07(19) . . . . ?
C17 C18 B4 C1 -120.4(2) . . . . ?
C17 C18 B4 B5 107.6(2) . . . . ?
C17 C18 B4 B9 33.1(4) . . . . ?
C17 C18 B4 B3 -49.0(3) . . . . ?
C17 C16 C15 C14 1.2(4) . . . . ?
C12 C17 C18 C9 3.7(3) . . . . ?
C12 C17 C18 B4 -169.4(2) . . . . ?
C12 C17 C16 C15 0.5(4) . . . . ?
C12 C11 C10 C9 1.8(4) . . . . ?
C12 C13 C14 C15 -0.7(4) . . . . ?
C2 C1 B1 B2 -138.6(2) . . . . ?
C2 C1 B1 B6 -36.15(17) . . . . ?
C2 C1 B1 B7 -98.3(2) . . . . ?
C2 C1 B3 B9 2.2(2) . . . . ?
C2 C1 B3 B8 64.4(2) . . . . ?
C2 C1 B3 B2 104.6(2) . . . . ?
C2 C1 B3 B4 -38.49(18) . . . . ?
C2 C1 B2 B8 -63.4(2) . . . . ?
C2 C1 B2 B1 39.13(19) . . . . ?
C2 C1 B2 B3 -103.9(2) . . . . ?
C2 C1 B2 B7 -0.7(3) . . . . ?
C2 C1 B4 C18 -101.7(2) . . . . ?
C2 C1 B4 B5 37.13(16) . . . . ?
C2 C1 B4 B9 98.24(18) . . . . ?
C2 C1 B4 B3 138.6(2) . . . . ?
C2 C3 C8 C9 -3.2(3) . . . . ?
C2 C3 C8 C7 178.7(2) . . . . ?
C2 B5 B9 B8 -62.1(2) . . . . ?
C2 B5 B9 B3 1.0(2) . . . . ?
C2 B5 B9 B10 -99.0(2) . . . . ?
C2 B5 B9 B4 39.52(17) . . . . ?
C2 B5 B10 B9 99.5(2) . . . . ?
C2 B5 B10 B8 62.1(2) . . . . ?
C2 B5 B10 B6 -38.87(17) . . . . ?
C2 B5 B10 B7 -1.9(2) . . . . ?
C2 B5 B6 B1 34.21(18) . . . . ?
C2 B5 B6 B10 134.9(2) . . . . ?
C2 B5 B6 B7 97.5(2) . . . . ?
C2 B5 B4 C18 102.5(2) . . . . ?
C2 B5 B4 C1 -36.71(16) . . . . ?
C2 B5 B4 B9 -134.3(2) . . . . ?
C2 B5 B4 B3 -96.16(19) . . . . ?
C2 B1 B2 C1 -35.28(17) . . . . ?
C2 B1 B2 B8 60.4(2) . . . . ?
C2 B1 B2 B3 -3.0(3) . . . . ?
C2 B1 B2 B7 98.5(2) . . . . ?
C2 B1 B6 B5 -33.81(17) . . . . ?
C2 B1 B6 B10 -97.5(2) . . . . ?
C2 B1 B6 B7 -134.9(2) . . . . ?
C2 B1 B7 B8 -61.6(2) . . . . ?
C2 B1 B7 B2 -99.2(2) . . . . ?
C2 B1 B7 B10 1.4(3) . . . . ?
C2 B1 B7 B6 38.41(17) . . . . ?
C2 B6 B7 B8 61.7(2) . . . . ?
C2 B6 B7 B1 -39.49(18) . . . . ?
C2 B6 B7 B2 -1.3(3) . . . . ?
C2 B6 B7 B10 99.0(2) . . . . ?
C18 C17 C12 C11 -2.6(3) . . . . ?
C18 C17 C12 C13 178.6(2) . . . . ?
C18 C17 C16 C15 179.6(2) . . . . ?
C18 C9 C8 C3 7.4(3) . . . . ?
C18 C9 C8 C7 -174.6(2) . . . . ?
C18 C9 C10 C11 -0.7(4) . . . . ?
C4 C5 C6 C7 -2.1(4) . . . . ?
C4 C3 C8 C9 174.8(2) . . . . ?
C4 C3 C8 C7 -3.3(3) . . . . ?
C5 C4 C3 C2 179.2(2) . . . . ?
C5 C4 C3 C8 1.1(4) . . . . ?
C11 C12 C13 C14 -176.4(3) . . . . ?
C1 C2 C3 C4 110.1(2) . . . . ?
C1 C2 C3 C8 -71.9(3) . . . . ?
C1 C2 B5 B9 0.4(2) . . . . ?
C1 C2 B5 B10 -62.8(2) . . . . ?
C1 C2 B5 B6 -102.24(19) . . . . ?
C1 C2 B5 B4 40.56(17) . . . . ?
C1 C2 B1 B2 35.90(18) . . . . ?
C1 C2 B1 B6 137.6(2) . . . . ?
C1 C2 B1 B7 98.2(2) . . . . ?
C1 C2 B6 B5 103.41(19) . . . . ?
C1 C2 B6 B1 -38.57(18) . . . . ?
C1 C2 B6 B10 63.9(2) . . . . ?
C1 C2 B6 B7 0.8(2) . . . . ?
C1 C2 B4 C18 112.1(2) . . . . ?
C1 C2 B4 B5 -136.23(19) . . . . ?
C1 C2 B4 B9 -96.88(19) . . . . ?
C1 C2 B4 B3 -34.97(17) . . . . ?
C1 B1 B2 B8 95.7(2) . . . . ?
C1 B1 B2 B3 32.24(19) . . . . ?
C1 B1 B2 B7 133.8(2) . . . . ?
C1 B1 B6 C2 35.87(16) . . . . ?
C1 B1 B6 B5 2.1(2) . . . . ?
C1 B1 B6 B10 -61.6(2) . . . . ?
C1 B1 B6 B7 -99.0(2) . . . . ?
C1 B1 B7 B8 -2.0(3) . . . . ?
C1 B1 B7 B2 -39.68(18) . . . . ?
C1 B1 B7 B10 60.9(2) . . . . ?
C1 B1 B7 B6 98.0(2) . . . . ?
C1 B3 B2 B8 -133.5(2) . . . . ?
C1 B3 B2 B1 -32.46(19) . . . . ?
C1 B3 B2 B7 -95.3(2) . . . . ?
C1 B3 B4 C2 34.93(17) . . . . ?
C1 B3 B4 C18 -105.5(3) . . . . ?
C1 B3 B4 B5 95.33(19) . . . . ?
C1 B3 B4 B9 133.22(19) . . . . ?
C1 B2 B7 B8 -98.3(2) . . . . ?
C1 B2 B7 B1 39.33(18) . . . . ?
C1 B2 B7 B10 -61.9(2) . . . . ?
C1 B2 B7 B6 1.2(3) . . . . ?
C3 C2 C1 B1 -106.4(2) . . . . ?
C3 C2 C1 B3 145.6(2) . . . . ?
C3 C2 C1 B2 -145.8(2) . . . . ?
C3 C2 C1 B4 106.1(2) . . . . ?
C3 C2 B5 B9 -145.5(2) . . . . ?
C3 C2 B5 B10 151.4(2) . . . . ?
C3 C2 B5 B6 111.9(2) . . . . ?
C3 C2 B5 B4 -105.3(2) . . . . ?
C3 C2 B1 C1 108.9(2) . . . . ?
C3 C2 B1 B2 144.8(2) . . . . ?
C3 C2 B1 B6 -113.5(2) . . . . ?
C3 C2 B1 B7 -152.92(19) . . . . ?
C3 C2 B6 B5 -112.2(2) . . . . ?
C3 C2 B6 B1 105.8(2) . . . . ?
C3 C2 B6 B10 -151.8(2) . . . . ?
C3 C2 B6 B7 145.2(2) . . . . ?
C3 C2 B4 C18 2.6(3) . . . . ?
C3 C2 B4 C1 -109.6(2) . . . . ?
C3 C2 B4 B5 114.2(2) . . . . ?
C3 C2 B4 B9 153.55(19) . . . . ?
C3 C2 B4 B3 -144.5(2) . . . . ?
C3 C4 C5 C6 1.6(4) . . . . ?
C3 C8 C7 C6 2.8(4) . . . . ?
C13 C12 C11 C10 178.7(2) . . . . ?
C16 C17 C12 C11 176.6(2) . . . . ?
C16 C17 C12 C13 -2.2(3) . . . . ?
C16 C17 C18 C9 -175.5(2) . . . . ?
C16 C17 C18 B4 11.4(3) . . . . ?
C16 C15 C14 C13 -1.1(4) . . . . ?
C9 C18 B4 C2 1.0(3) . . . . ?
C9 C18 B4 C1 66.6(3) . . . . ?
C9 C18 B4 B5 -65.4(3) . . . . ?
C9 C18 B4 B9 -139.9(2) . . . . ?
C9 C18 B4 B3 137.9(3) . . . . ?
C9 C8 C7 C6 -175.3(2) . . . . ?
C8 C9 C10 C11 176.5(2) . . . . ?
C8 C7 C6 C5 -0.2(4) . . . . ?
C10 C9 C8 C3 -169.6(2) . . . . ?
C10 C9 C8 C7 8.4(3) . . . . ?
B5 C2 C1 B1 106.4(2) . . . . ?
B5 C2 C1 B3 -1.7(2) . . . . ?
B5 C2 C1 B2 67.0(2) . . . . ?
B5 C2 C1 B4 -41.08(18) . . . . ?
B5 C2 C3 C4 -106.6(3) . . . . ?
B5 C2 C3 C8 71.4(3) . . . . ?
B5 C2 B1 C1 -101.0(2) . . . . ?
B5 C2 B1 B2 -65.0(2) . . . . ?
B5 C2 B1 B6 36.63(19) . . . . ?
B5 C2 B1 B7 -2.8(2) . . . . ?
B5 C2 B6 B1 -142.0(2) . . . . ?
B5 C2 B6 B10 -39.56(18) . . . . ?
B5 C2 B6 B7 -102.6(2) . . . . ?
B5 C2 B4 C18 -111.6(2) . . . . ?
B5 C2 B4 C1 136.23(19) . . . . ?
B5 C2 B4 B9 39.34(18) . . . . ?
B5 C2 B4 B3 101.3(2) . . . . ?
B5 B9 B8 B3 100.7(2) . . . . ?
B5 B9 B8 B2 63.7(2) . . . . ?
B5 B9 B8 B10 -36.94(18) . . . . ?
B5 B9 B8 B7 0.4(3) . . . . ?
B5 B9 B3 C1 -1.9(2) . . . . ?
B5 B9 B3 B8 -100.2(2) . . . . ?
B5 B9 B3 B2 -63.6(2) . . . . ?
B5 B9 B3 B4 38.56(18) . . . . ?
B5 B9 B10 B8 138.3(2) . . . . ?
B5 B9 B10 B6 37.22(19) . . . . ?
B5 B9 B10 B7 100.6(2) . . . . ?
B5 B9 B4 C2 -38.75(17) . . . . ?
B5 B9 B4 C18 105.3(3) . . . . ?
B5 B9 B4 C1 -97.78(19) . . . . ?
B5 B9 B4 B3 -136.8(2) . . . . ?
B5 B10 B6 C2 38.96(17) . . . . ?
B5 B10 B6 B1 101.6(2) . . . . ?
B5 B10 B6 B7 138.7(2) . . . . ?
B5 B10 B7 B8 100.9(2) . . . . ?
B5 B10 B7 B1 0.3(3) . . . . ?
B5 B10 B7 B2 64.3(2) . . . . ?
B5 B10 B7 B6 -37.03(18) . . . . ?
B5 B6 B7 B8 0.0(3) . . . . ?
B5 B6 B7 B1 -101.3(2) . . . . ?
B5 B6 B7 B2 -63.1(3) . . . . ?
B5 B6 B7 B10 37.17(18) . . . . ?
B9 B5 B10 B8 -37.38(19) . . . . ?
B9 B5 B10 B6 -138.3(2) . . . . ?
B9 B5 B10 B7 -101.4(2) . . . . ?
B9 B5 B6 C2 -97.2(2) . . . . ?
B9 B5 B6 B1 -63.0(2) . . . . ?
B9 B5 B6 B10 37.67(19) . . . . ?
B9 B5 B6 B7 0.3(3) . . . . ?
B9 B5 B4 C2 134.3(2) . . . . ?
B9 B5 B4 C18 -123.2(2) . . . . ?
B9 B5 B4 C1 97.62(19) . . . . ?
B9 B5 B4 B3 38.17(18) . . . . ?
B9 B8 B3 C1 -98.9(2) . . . . ?
B9 B8 B3 B2 -138.9(2) . . . . ?
B9 B8 B3 B4 -36.87(18) . . . . ?
B9 B8 B2 C1 -2.3(3) . . . . ?
B9 B8 B2 B1 -63.1(2) . . . . ?
B9 B8 B2 B3 37.02(18) . . . . ?
B9 B8 B2 B7 -100.6(2) . . . . ?
B9 B8 B10 B5 37.14(19) . . . . ?
B9 B8 B10 B6 100.6(2) . . . . ?
B9 B8 B10 B7 138.2(2) . . . . ?
B9 B8 B7 B1 63.4(3) . . . . ?
B9 B8 B7 B2 101.4(2) . . . . ?
B9 B8 B7 B10 -37.50(19) . . . . ?
B9 B8 B7 B6 -0.2(3) . . . . ?
B9 B3 B2 C1 96.7(2) . . . . ?
B9 B3 B2 B8 -36.76(19) . . . . ?
B9 B3 B2 B1 64.3(3) . . . . ?
B9 B3 B2 B7 1.5(3) . . . . ?
B9 B3 B4 C2 -98.29(19) . . . . ?
B9 B3 B4 C18 121.2(3) . . . . ?
B9 B3 B4 C1 -133.22(19) . . . . ?
B9 B3 B4 B5 -37.89(18) . . . . ?
B9 B10 B6 C2 1.9(3) . . . . ?
B9 B10 B6 B5 -37.08(19) . . . . ?
B9 B10 B6 B1 64.5(2) . . . . ?
B9 B10 B6 B7 101.6(2) . . . . ?
B9 B10 B7 B8 37.60(18) . . . . ?
B9 B10 B7 B1 -63.0(2) . . . . ?
B9 B10 B7 B2 1.0(3) . . . . ?
B9 B10 B7 B6 -100.3(2) . . . . ?
B8 B9 B3 C1 98.3(2) . . . . ?
B8 B9 B3 B2 36.58(19) . . . . ?
B8 B9 B3 B4 138.8(2) . . . . ?
B8 B9 B10 B5 -138.3(2) . . . . ?
B8 B9 B10 B6 -101.1(2) . . . . ?
B8 B9 B10 B7 -37.69(19) . . . . ?
B8 B9 B4 C2 61.2(2) . . . . ?
B8 B9 B4 C18 -154.8(2) . . . . ?
B8 B9 B4 C1 2.2(2) . . . . ?
B8 B9 B4 B5 99.9(2) . . . . ?
B8 B9 B4 B3 -36.89(19) . . . . ?
B8 B3 B2 C1 133.5(2) . . . . ?
B8 B3 B2 B1 101.0(2) . . . . ?
B8 B3 B2 B7 38.23(19) . . . . ?
B8 B3 B4 C2 -61.4(2) . . . . ?
B8 B3 B4 C18 158.2(2) . . . . ?
B8 B3 B4 C1 -96.3(2) . . . . ?
B8 B3 B4 B5 -1.0(3) . . . . ?
B8 B3 B4 B9 36.92(19) . . . . ?
B8 B2 B7 B1 137.7(2) . . . . ?
B8 B2 B7 B10 36.48(19) . . . . ?
B8 B2 B7 B6 99.6(2) . . . . ?
B8 B10 B6 C2 -61.8(2) . . . . ?
B8 B10 B6 B5 -100.8(2) . . . . ?
B8 B10 B6 B1 0.8(3) . . . . ?
B8 B10 B6 B7 37.86(19) . . . . ?
B8 B10 B7 B1 -100.6(2) . . . . ?
B8 B10 B7 B2 -36.55(18) . . . . ?
B8 B10 B7 B6 -137.9(2) . . . . ?
B1 C2 C1 B3 -108.0(2) . . . . ?
B1 C2 C1 B2 -39.40(19) . . . . ?
B1 C2 C1 B4 -147.46(19) . . . . ?
B1 C2 C3 C4 40.9(3) . . . . ?
B1 C2 C3 C8 -141.0(2) . . . . ?
B1 C2 B5 B9 66.1(2) . . . . ?
B1 C2 B5 B10 2.9(2) . . . . ?
B1 C2 B5 B6 -36.51(19) . . . . ?
B1 C2 B5 B4 106.3(2) . . . . ?
B1 C2 B6 B5 142.0(2) . . . . ?
B1 C2 B6 B10 102.4(2) . . . . ?
B1 C2 B6 B7 39.41(18) . . . . ?
B1 C2 B4 C18 143.0(2) . . . . ?
B1 C2 B4 C1 30.90(18) . . . . ?
B1 C2 B4 B5 -105.3(2) . . . . ?
B1 C2 B4 B9 -66.0(2) . . . . ?
B1 C2 B4 B3 -4.1(2) . . . . ?
B1 C1 B3 B9 -66.2(2) . . . . ?
B1 C1 B3 B8 -4.0(3) . . . . ?
B1 C1 B3 B2 36.3(2) . . . . ?
B1 C1 B3 B4 -106.8(2) . . . . ?
B1 C1 B2 B8 -102.6(2) . . . . ?
B1 C1 B2 B3 -143.0(2) . . . . ?
B1 C1 B2 B7 -39.86(19) . . . . ?
B1 C1 B4 C2 -31.71(18) . . . . ?
B1 C1 B4 C18 -133.4(2) . . . . ?
B1 C1 B4 B5 5.4(2) . . . . ?
B1 C1 B4 B9 66.5(2) . . . . ?
B1 C1 B4 B3 106.9(2) . . . . ?
B1 B2 B7 B8 -137.7(2) . . . . ?
B1 B2 B7 B10 -101.2(2) . . . . ?
B1 B2 B7 B6 -38.10(19) . . . . ?
B1 B6 B7 B8 101.2(2) . . . . ?
B1 B6 B7 B2 38.2(2) . . . . ?
B1 B6 B7 B10 138.5(2) . . . . ?
B3 C1 B1 C2 102.2(2) . . . . ?
B3 C1 B1 B2 -36.4(2) . . . . ?
B3 C1 B1 B6 66.0(2) . . . . ?
B3 C1 B1 B7 3.8(3) . . . . ?
B3 C1 B2 B8 40.45(19) . . . . ?
B3 C1 B2 B1 143.0(2) . . . . ?
B3 C1 B2 B7 103.2(2) . . . . ?
B3 C1 B4 C2 -138.6(2) . . . . ?
B3 C1 B4 C18 119.7(2) . . . . ?
B3 C1 B4 B5 -101.5(2) . . . . ?
B3 C1 B4 B9 -40.37(17) . . . . ?
B3 B9 B8 B2 -37.02(19) . . . . ?
B3 B9 B8 B10 -137.6(2) . . . . ?
B3 B9 B8 B7 -100.3(2) . . . . ?
B3 B9 B10 B5 -100.8(2) . . . . ?
B3 B9 B10 B8 37.56(19) . . . . ?
B3 B9 B10 B6 -63.6(2) . . . . ?
B3 B9 B10 B7 -0.1(3) . . . . ?
B3 B9 B4 C2 98.08(19) . . . . ?
B3 B9 B4 C18 -117.9(3) . . . . ?
B3 B9 B4 C1 39.06(17) . . . . ?
B3 B9 B4 B5 136.8(2) . . . . ?
B3 B8 B2 C1 -39.27(17) . . . . ?
B3 B8 B2 B1 -100.1(2) . . . . ?
B3 B8 B2 B7 -137.6(2) . . . . ?
B3 B8 B10 B5 -0.8(3) . . . . ?
B3 B8 B10 B9 -37.94(19) . . . . ?
B3 B8 B10 B6 62.7(3) . . . . ?
B3 B8 B10 B7 100.3(2) . . . . ?
B3 B8 B7 B1 -0.2(3) . . . . ?
B3 B8 B7 B2 37.83(19) . . . . ?
B3 B8 B7 B10 -101.1(2) . . . . ?
B3 B8 B7 B6 -63.9(3) . . . . ?
B3 B2 B7 B8 -38.04(19) . . . . ?
B3 B2 B7 B1 99.6(2) . . . . ?
B3 B2 B7 B10 -1.6(3) . . . . ?
B3 B2 B7 B6 61.5(3) . . . . ?
B2 C1 B1 C2 138.6(2) . . . . ?
B2 C1 B1 B6 102.4(2) . . . . ?
B2 C1 B1 B7 40.24(19) . . . . ?
B2 C1 B3 B9 -102.4(2) . . . . ?
B2 C1 B3 B8 -40.24(19) . . . . ?
B2 C1 B3 B4 -143.1(2) . . . . ?
B2 C1 B4 C2 -102.2(2) . . . . ?
B2 C1 B4 C18 156.1(2) . . . . ?
B2 C1 B4 B5 -65.0(2) . . . . ?
B2 C1 B4 B9 -3.9(2) . . . . ?
B2 C1 B4 B3 36.45(19) . . . . ?
B2 B8 B3 C1 39.97(18) . . . . ?
B2 B8 B3 B9 138.9(2) . . . . ?
B2 B8 B3 B4 102.0(2) . . . . ?
B2 B8 B10 B5 -64.5(2) . . . . ?
B2 B8 B10 B9 -101.6(2) . . . . ?
B2 B8 B10 B6 -1.0(3) . . . . ?
B2 B8 B10 B7 36.60(19) . . . . ?
B2 B8 B7 B1 -38.1(2) . . . . ?
B2 B8 B7 B10 -138.9(2) . . . . ?
B2 B8 B7 B6 -101.7(2) . . . . ?
B2 B1 B6 C2 97.2(2) . . . . ?
B2 B1 B6 B5 63.3(2) . . . . ?
B2 B1 B6 B10 -0.4(3) . . . . ?
B2 B1 B6 B7 -37.75(19) . . . . ?
B2 B1 B7 B8 37.7(2) . . . . ?
B2 B1 B7 B10 100.6(2) . . . . ?
B2 B1 B7 B6 137.6(2) . . . . ?
B2 B3 B4 C2 1.9(3) . . . . ?
B2 B3 B4 C18 -138.6(2) . . . . ?
B2 B3 B4 C1 -33.04(18) . . . . ?
B2 B3 B4 B5 62.3(2) . . . . ?
B2 B3 B4 B9 100.2(2) . . . . ?
B10 B5 B9 B8 36.88(19) . . . . ?
B10 B5 B9 B3 99.9(2) . . . . ?
B10 B5 B9 B4 138.5(2) . . . . ?
B10 B5 B6 C2 -134.9(2) . . . . ?
B10 B5 B6 B1 -100.7(2) . . . . ?
B10 B5 B6 B7 -37.35(19) . . . . ?
B10 B5 B4 C2 96.6(2) . . . . ?
B10 B5 B4 C18 -160.9(2) . . . . ?
B10 B5 B4 C1 59.9(2) . . . . ?
B10 B5 B4 B9 -37.68(18) . . . . ?
B10 B5 B4 B3 0.5(2) . . . . ?
B10 B9 B8 B3 137.6(2) . . . . ?
B10 B9 B8 B2 100.6(2) . . . . ?
B10 B9 B8 B7 37.38(19) . . . . ?
B10 B9 B3 C1 60.9(2) . . . . ?
B10 B9 B3 B8 -37.40(19) . . . . ?
B10 B9 B3 B2 -0.8(3) . . . . ?
B10 B9 B3 B4 101.4(2) . . . . ?
B10 B9 B4 C2 -1.8(2) . . . . ?
B10 B9 B4 C18 142.3(2) . . . . ?
B10 B9 B4 C1 -60.8(2) . . . . ?
B10 B9 B4 B5 36.99(19) . . . . ?
B10 B9 B4 B3 -99.8(2) . . . . ?
B10 B8 B3 C1 -61.0(3) . . . . ?
B10 B8 B3 B9 37.98(19) . . . . ?
B10 B8 B3 B2 -100.9(2) . . . . ?
B10 B8 B3 B4 1.1(3) . . . . ?
B10 B8 B2 C1 61.6(2) . . . . ?
B10 B8 B2 B1 0.8(3) . . . . ?
B10 B8 B2 B3 100.9(2) . . . . ?
B10 B8 B2 B7 -36.75(19) . . . . ?
B10 B8 B7 B1 100.9(2) . . . . ?
B10 B8 B7 B2 138.9(2) . . . . ?
B10 B8 B7 B6 37.26(19) . . . . ?
B10 B6 B7 B8 -37.22(19) . . . . ?
B10 B6 B7 B1 -138.5(2) . . . . ?
B10 B6 B7 B2 -100.2(2) . . . . ?
B6 C2 C1 B1 39.34(19) . . . . ?
B6 C2 C1 B3 -68.7(2) . . . . ?
B6 C2 C1 B2 -0.1(2) . . . . ?
B6 C2 C1 B4 -108.1(2) . . . . ?
B6 C2 C3 C4 -31.4(3) . . . . ?
B6 C2 C3 C8 146.6(2) . . . . ?
B6 C2 B5 B9 102.6(2) . . . . ?
B6 C2 B5 B10 39.45(18) . . . . ?
B6 C2 B5 B4 142.80(19) . . . . ?
B6 C2 B1 C1 -137.6(2) . . . . ?
B6 C2 B1 B2 -101.7(2) . . . . ?
B6 C2 B1 B7 -39.39(18) . . . . ?
B6 C2 B4 C18 -147.8(2) . . . . ?
B6 C2 B4 C1 100.1(2) . . . . ?
B6 C2 B4 B5 -36.17(19) . . . . ?
B6 C2 B4 B9 3.2(2) . . . . ?
B6 C2 B4 B3 65.1(2) . . . . ?
B6 B5 B9 B8 -0.5(2) . . . . ?
B6 B5 B9 B3 62.6(2) . . . . ?
B6 B5 B9 B10 -37.35(19) . . . . ?
B6 B5 B9 B4 101.1(2) . . . . ?
B6 B5 B10 B9 138.3(2) . . . . ?
B6 B5 B10 B8 101.0(2) . . . . ?
B6 B5 B10 B7 36.98(19) . . . . ?
B6 B5 B4 C2 33.00(17) . . . . ?
B6 B5 B4 C18 135.5(2) . . . . ?
B6 B5 B4 C1 -3.7(2) . . . . ?
B6 B5 B4 B9 -101.3(2) . . . . ?
B6 B5 B4 B3 -63.2(2) . . . . ?
B6 B1 B2 C1 -96.0(2) . . . . ?
B6 B1 B2 B8 -0.3(3) . . . . ?
B6 B1 B2 B3 -63.7(2) . . . . ?
B6 B1 B2 B7 37.79(19) . . . . ?
B6 B1 B7 B8 -100.0(2) . . . . ?
B6 B1 B7 B2 -137.6(2) . . . . ?
B6 B1 B7 B10 -37.02(19) . . . . ?
B6 B10 B7 B8 137.9(2) . . . . ?
B6 B10 B7 B1 37.32(19) . . . . ?
B6 B10 B7 B2 101.4(2) . . . . ?
B4 C2 C1 B1 147.46(19) . . . . ?
B4 C2 C1 B3 39.42(19) . . . . ?
B4 C2 C1 B2 108.1(2) . . . . ?
B4 C2 C3 C4 -179.6(2) . . . . ?
B4 C2 C3 C8 -1.5(3) . . . . ?
B4 C2 B5 B9 -40.20(17) . . . . ?
B4 C2 B5 B10 -103.34(19) . . . . ?
B4 C2 B5 B6 -142.80(19) . . . . ?
B4 C2 B1 C1 -31.32(18) . . . . ?
B4 C2 B1 B2 4.6(3) . . . . ?
B4 C2 B1 B6 106.3(2) . . . . ?
B4 C2 B1 B7 66.9(2) . . . . ?
B4 C2 B6 B5 36.32(18) . . . . ?
B4 C2 B6 B1 -105.7(2) . . . . ?
B4 C2 B6 B10 -3.2(3) . . . . ?
B4 C2 B6 B7 -66.3(2) . . . . ?
B4 C18 C9 C8 -5.8(3) . . . . ?
B4 C18 C9 C10 171.1(2) . . . . ?
B4 C1 B1 C2 31.36(18) . . . . ?
B4 C1 B1 B2 -107.2(2) . . . . ?
B4 C1 B1 B6 -4.8(3) . . . . ?
B4 C1 B1 B7 -67.0(2) . . . . ?
B4 C1 B3 B9 40.68(17) . . . . ?
B4 C1 B3 B8 102.9(2) . . . . ?
B4 C1 B3 B2 143.1(2) . . . . ?
B4 C1 B2 B8 4.0(3) . . . . ?
B4 C1 B2 B1 106.5(2) . . . . ?
B4 C1 B2 B3 -36.49(19) . . . . ?
B4 C1 B2 B7 66.7(2) . . . . ?
B4 B5 B9 B8 -101.6(2) . . . . ?
B4 B5 B9 B3 -38.54(18) . . . . ?
B4 B5 B9 B10 -138.5(2) . . . . ?
B4 B5 B10 B9 37.57(18) . . . . ?
B4 B5 B10 B8 0.2(3) . . . . ?
B4 B5 B10 B6 -100.8(2) . . . . ?
B4 B5 B10 B7 -63.8(2) . . . . ?
B4 B5 B6 C2 -33.12(17) . . . . ?
B4 B5 B6 B1 1.1(3) . . . . ?
B4 B5 B6 B10 101.7(2) . . . . ?
B4 B5 B6 B7 64.4(2) . . . . ?
B4 B9 B8 B3 37.06(18) . . . . ?
B4 B9 B8 B2 0.0(3) . . . . ?
B4 B9 B8 B10 -100.6(2) . . . . ?
B4 B9 B8 B7 -63.2(2) . . . . ?
B4 B9 B3 C1 -40.46(17) . . . . ?
B4 B9 B3 B8 -138.8(2) . . . . ?
B4 B9 B3 B2 -102.2(2) . . . . ?
B4 B9 B10 B5 -37.27(18) . . . . ?
B4 B9 B10 B8 101.1(2) . . . . ?
B4 B9 B10 B6 -0.1(3) . . . . ?
B4 B9 B10 B7 63.4(2) . . . . ?
B4 B3 B2 C1 33.19(18) . . . . ?
B4 B3 B2 B8 -100.3(2) . . . . ?
B4 B3 B2 B1 0.7(3) . . . . ?
B4 B3 B2 B7 -62.1(3) . . . . ?
B7 B8 B3 C1 2.4(3) . . . . ?
B7 B8 B3 B9 101.3(2) . . . . ?
B7 B8 B3 B2 -37.58(19) . . . . ?
B7 B8 B3 B4 64.5(3) . . . . ?
B7 B8 B2 C1 98.4(2) . . . . ?
B7 B8 B2 B1 37.54(19) . . . . ?
B7 B8 B2 B3 137.6(2) . . . . ?
B7 B8 B10 B5 -101.1(2) . . . . ?
B7 B8 B10 B9 -138.2(2) . . . . ?
B7 B8 B10 B6 -37.61(18) . . . . ?
B7 B1 B2 C1 -133.8(2) . . . . ?
B7 B1 B2 B8 -38.06(19) . . . . ?
B7 B1 B2 B3 -101.5(2) . . . . ?
B7 B1 B6 C2 134.9(2) . . . . ?
B7 B1 B6 B5 101.1(2) . . . . ?
B7 B1 B6 B10 37.40(19) . . . . ?
B7 B10 B6 C2 -99.7(2) . . . . ?
B7 B10 B6 B5 -138.7(2) . . . . ?
B7 B10 B6 B1 -37.02(19) . . . . ?

loop_
_twin_individual_id
_twin_individual_mass_fraction_refined
1 0.8059(13)
2 0.1941(13)
